data_4071598
loop_
_publ_author_name
'Dorsey, Christopher L.'
'Gabba\"i, Fran\,cois P.'

_publ_section_title
;
 R3C&#x2212;H\\rightarrow SiFR3Agostic Interaction
;
_journal_issue 13
_journal_name_full Organometallics
_journal_page_first 3065
_journal_paper_doi 10.1021/om8002619
_journal_volume 27
_journal_year 2008
_chemical_formula_sum 'C25 H21 F O Si'
_chemical_formula_weight 384.51
_chemical_name_systematic
; 
 ? 
;
_space_group_IT_number 2
_symmetry_cell_setting triclinic
_symmetry_space_group_name_Hall '-P 1'
_symmetry_space_group_name_H-M 'P -1'
_atom_sites_solution_hydrogens geom
_atom_sites_solution_primary direct
_atom_sites_solution_secondary difmap
_audit_creation_method SHELXL-97
_cell_angle_alpha 97.067(5)
_cell_angle_beta 97.216(5)
_cell_angle_gamma 115.932(3)
_cell_formula_units_Z 2
_cell_length_a 8.545(2)
_cell_length_b 9.429(2)
_cell_length_c 13.712(5)
_cell_measurement_temperature 110(2)
_cell_volume 965.9(5)
_computing_cell_refinement 'Bruker SMART'
_computing_data_collection 'Bruker SMART'
_computing_data_reduction 'Bruker SMART'
_computing_molecular_graphics 'Bruker SHELXTL'
_computing_publication_material 'Bruker SHELXTL'
_computing_structure_refinement 'SHELXL-97 (Sheldrick, 1997)'
_computing_structure_solution 'SHELXS-97 (Sheldrick, 1990)'
_diffrn_ambient_temperature 110(2)
_diffrn_measured_fraction_theta_full 0.905
_diffrn_measured_fraction_theta_max 0.905
_diffrn_measurement_device_type 'CCD area detector'
_diffrn_measurement_method 'phi and omega scans'
_diffrn_radiation_monochromator graphite
_diffrn_radiation_source 'fine-focus sealed tube'
_diffrn_radiation_type MoK\a
_diffrn_radiation_wavelength 0.71073
_diffrn_reflns_av_R_equivalents 0.0317
_diffrn_reflns_av_sigmaI/netI 0.0620
_diffrn_reflns_limit_h_max 11
_diffrn_reflns_limit_h_min -11
_diffrn_reflns_limit_k_max 12
_diffrn_reflns_limit_k_min -12
_diffrn_reflns_limit_l_max 15
_diffrn_reflns_limit_l_min -17
_diffrn_reflns_number 9564
_diffrn_reflns_theta_full 28.55
_diffrn_reflns_theta_max 28.55
_diffrn_reflns_theta_min 1.53
_exptl_absorpt_coefficient_mu 0.144
_exptl_absorpt_correction_type none
_exptl_absorpt_process_details none
_exptl_crystal_colour yellow
_exptl_crystal_density_diffrn 1.322
_exptl_crystal_density_method 'not measured'
_exptl_crystal_description plate
_exptl_crystal_F_000 404
_exptl_crystal_size_max 0.210
_exptl_crystal_size_mid 0.066
_exptl_crystal_size_min 0.040
_refine_diff_density_max 0.595
_refine_diff_density_min -0.277
_refine_diff_density_rms 0.056
_refine_ls_extinction_method none
_refine_ls_goodness_of_fit_ref 1.007
_refine_ls_hydrogen_treatment mixed
_refine_ls_matrix_type full
_refine_ls_number_parameters 257
_refine_ls_number_reflns 4458
_refine_ls_number_restraints 0
_refine_ls_restrained_S_all 1.007
_refine_ls_R_factor_all 0.0739
_refine_ls_R_factor_gt 0.0479
_refine_ls_shift/su_max 0.000
_refine_ls_shift/su_mean 0.000
_refine_ls_structure_factor_coef Fsqd
_refine_ls_weighting_details 'calc w=1/[\s^2^(Fo^2^)+(0.0685P)^2^+0.0000P] where P=(Fo^2^+2Fc^2^)/3'
_refine_ls_weighting_scheme calc
_refine_ls_wR_factor_gt 0.1161
_refine_ls_wR_factor_ref 0.1356
_reflns_number_gt 3045
_reflns_number_total 4458
_reflns_threshold_expression >2sigma(I)
_cod_data_source_file om8002619-file004.cif
_cod_data_source_block n
_cod_original_sg_symbol_H-M p-1
_cod_database_code 4071598

loop_
_symmetry_equiv_pos_as_xyz
'x, y, z'
'-x, -y, -z'

loop_
_atom_site_label
_atom_site_type_symbol
_atom_site_fract_x
_atom_site_fract_y
_atom_site_fract_z
_atom_site_U_iso_or_equiv
_atom_site_adp_type
_atom_site_occupancy
_atom_site_symmetry_multiplicity
_atom_site_calc_flag
_atom_site_refinement_flags
Si1 Si 0.35491(7) 0.61300(7) 0.10505(5) 0.02528(18) Uani 1 1 d .
O1 O 0.11227(18) 0.36410(16) 0.44690(10) 0.0271(3) Uani 1 1 d .
F1 F 0.44701(17) 0.65261(15) 0.00860(10) 0.0387(3) Uani 1 1 d .
C11 C 0.1659(3) 0.5793(2) 0.30327(15) 0.0234(5) Uani 1 1 d .
C12 C -0.0058(3) 0.4265(2) 0.29645(15) 0.0230(5) Uani 1 1 d .
C9 C 0.1746(2) 0.7977(2) 0.20019(15) 0.0207(4) Uani 1 1 d .
C8 C 0.1277(2) 0.7167(2) 0.28223(15) 0.0220(4) Uani 1 1 d .
C18 C 0.2565(3) 0.5156(2) 0.46943(15) 0.0230(4) Uani 1 1 d .
C1 C 0.2689(2) 0.7663(2) 0.12661(15) 0.0225(4) Uani 1 1 d .
C16 C -0.1774(3) 0.1876(2) 0.35950(16) 0.0271(5) Uani 1 1 d .
H16A H -0.1862 0.1231 0.4086 0.033 Uiso 1 1 calc R
C23 C 0.2881(3) 0.6229(2) 0.40467(15) 0.0240(5) Uani 1 1 d .
C2 C 0.3019(3) 0.8595(2) 0.05290(16) 0.0277(5) Uani 1 1 d .
H2A H 0.3660 0.8417 0.0050 0.033 Uiso 1 1 calc R
C17 C -0.0226(3) 0.3287(2) 0.36641(15) 0.0224(4) Uani 1 1 d .
C7 C 0.0402(3) 0.7604(3) 0.34786(16) 0.0289(5) Uani 1 1 d .
H7A H 0.0113 0.7050 0.4015 0.035 Uiso 1 1 calc R
C10 C 0.1213(3) 0.9221(2) 0.19183(16) 0.0259(5) Uani 1 1 d .
C19 C 0.3703(3) 0.5530(3) 0.56114(16) 0.0282(5) Uani 1 1 d .
H19A H 0.3447 0.4781 0.6045 0.034 Uiso 1 1 calc R
C4 C 0.1584(3) 1.0076(3) 0.11287(18) 0.0326(5) Uani 1 1 d .
H4A H 0.1204 1.0877 0.1076 0.039 Uiso 1 1 calc R
C5 C 0.0315(3) 0.9611(3) 0.26197(18) 0.0330(5) Uani 1 1 d .
H5A H -0.0019 1.0437 0.2552 0.040 Uiso 1 1 calc R
C25 C 0.1781(3) 0.4040(3) 0.05963(18) 0.0347(5) Uani 1 1 d .
H25A H 0.2319 0.3317 0.0501 0.052 Uiso 1 1 calc R
H25B H 0.1066 0.3965 -0.0044 0.052 Uiso 1 1 calc R
H25C H 0.1020 0.3729 0.1090 0.052 Uiso 1 1 calc R
C20 C 0.5196(3) 0.6989(3) 0.58839(16) 0.0321(5) Uani 1 1 d .
H20A H 0.5991 0.7240 0.6503 0.039 Uiso 1 1 calc R
C14 C -0.3070(3) 0.2381(3) 0.21111(16) 0.0334(5) Uani 1 1 d .
H14A H -0.4053 0.2079 0.1580 0.040 Uiso 1 1 calc R
C15 C -0.3183(3) 0.1419(2) 0.28109(17) 0.0313(5) Uani 1 1 d .
H15A H -0.4234 0.0441 0.2751 0.038 Uiso 1 1 calc R
C22 C 0.4396(3) 0.7719(3) 0.43599(17) 0.0314(5) Uani 1 1 d .
H22A H 0.4637 0.8490 0.3941 0.038 Uiso 1 1 calc R
C3 C 0.2460(3) 0.9776(3) 0.04533(18) 0.0334(6) Uani 1 1 d .
H3A H 0.2701 1.0360 -0.0073 0.040 Uiso 1 1 calc R
C21 C 0.5555(3) 0.8100(3) 0.52618(17) 0.0328(5) Uani 1 1 d .
H21A H 0.6586 0.9113 0.5454 0.039 Uiso 1 1 calc R
C6 C -0.0080(3) 0.8821(3) 0.33928(17) 0.0340(5) Uani 1 1 d .
H6A H -0.0675 0.9096 0.3865 0.041 Uiso 1 1 calc R
C13 C -0.1524(3) 0.3780(3) 0.21876(16) 0.0311(5) Uani 1 1 d .
H13A H -0.1454 0.4431 0.1701 0.037 Uiso 1 1 calc R
C24 C 0.5404(3) 0.6361(3) 0.20151(18) 0.0403(6) Uani 1 1 d .
H24A H 0.5735 0.5508 0.1826 0.060 Uiso 1 1 calc R
H24B H 0.5034 0.6283 0.2663 0.060 Uiso 1 1 calc R
H24C H 0.6425 0.7413 0.2069 0.060 Uiso 1 1 calc R
H1 H 0.231(3) 0.549(2) 0.2450(15) 0.021(5) Uiso 1 1 d .

loop_
_atom_site_aniso_label
_atom_site_aniso_U_11
_atom_site_aniso_U_22
_atom_site_aniso_U_33
_atom_site_aniso_U_23
_atom_site_aniso_U_13
_atom_site_aniso_U_12
Si1 0.0215(3) 0.0257(3) 0.0258(3) 0.0053(3) 0.0022(2) 0.0090(2)
O1 0.0265(8) 0.0262(8) 0.0263(8) 0.0099(6) 0.0024(6) 0.0096(6)
F1 0.0424(8) 0.0433(8) 0.0355(8) 0.0131(6) 0.0172(6) 0.0203(7)
C11 0.0202(10) 0.0254(11) 0.0195(11) 0.0062(9) 0.0017(8) 0.0060(9)
C12 0.0226(10) 0.0226(11) 0.0181(11) 0.0027(8) 0.0044(8) 0.0056(9)
C9 0.0147(9) 0.0188(10) 0.0201(11) 0.0020(8) -0.0032(8) 0.0024(8)
C8 0.0159(9) 0.0223(10) 0.0189(11) 0.0022(8) -0.0029(8) 0.0028(8)
C18 0.0224(10) 0.0260(11) 0.0214(11) 0.0038(9) 0.0051(8) 0.0119(9)
C1 0.0184(10) 0.0203(10) 0.0215(11) 0.0037(8) -0.0015(8) 0.0040(8)
C16 0.0319(12) 0.0200(11) 0.0297(12) 0.0056(9) 0.0129(10) 0.0102(9)
C23 0.0226(10) 0.0262(11) 0.0192(11) 0.0038(9) 0.0024(8) 0.0084(9)
C2 0.0236(10) 0.0271(11) 0.0244(12) 0.0059(9) 0.0026(9) 0.0049(9)
C17 0.0236(10) 0.0226(10) 0.0198(11) 0.0011(8) 0.0044(8) 0.0104(9)
C7 0.0233(11) 0.0315(12) 0.0247(12) 0.0040(10) 0.0015(9) 0.0073(9)
C10 0.0184(10) 0.0206(10) 0.0313(12) 0.0021(9) -0.0025(9) 0.0051(8)
C19 0.0302(11) 0.0375(13) 0.0220(12) 0.0073(10) 0.0042(9) 0.0201(10)
C4 0.0296(12) 0.0222(11) 0.0422(15) 0.0116(10) -0.0015(11) 0.0096(10)
C5 0.0249(11) 0.0272(12) 0.0425(15) -0.0003(11) -0.0021(10) 0.0122(10)
C25 0.0343(12) 0.0285(12) 0.0384(14) 0.0036(11) 0.0039(11) 0.0135(10)
C20 0.0290(12) 0.0468(14) 0.0209(12) 0.0003(10) -0.0040(9) 0.0218(11)
C14 0.0251(11) 0.0368(13) 0.0224(12) -0.0031(10) 0.0012(9) 0.0033(10)
C15 0.0285(12) 0.0208(11) 0.0327(13) -0.0029(10) 0.0107(10) 0.0017(9)
C22 0.0259(11) 0.0295(12) 0.0292(13) 0.0075(10) -0.0007(9) 0.0055(9)
C3 0.0302(12) 0.0284(12) 0.0360(14) 0.0163(10) 0.0029(10) 0.0068(10)
C21 0.0227(11) 0.0303(12) 0.0323(13) -0.0027(10) -0.0035(9) 0.0052(9)
C6 0.0231(11) 0.0380(13) 0.0332(14) -0.0063(11) 0.0023(10) 0.0114(10)
C13 0.0266(11) 0.0352(13) 0.0207(12) 0.0062(10) 0.0028(9) 0.0049(10)
C24 0.0272(12) 0.0526(16) 0.0413(15) 0.0067(12) 0.0016(11) 0.0205(12)

loop_
_atom_type_symbol
_atom_type_description
_atom_type_scat_dispersion_real
_atom_type_scat_dispersion_imag
_atom_type_scat_source
C C 0.0033 0.0016 'International Tables Vol C Tables 4.2.6.8 and 6.1.1.4'
H H 0.0000 0.0000 'International Tables Vol C Tables 4.2.6.8 and 6.1.1.4'
O O 0.0106 0.0060 'International Tables Vol C Tables 4.2.6.8 and 6.1.1.4'
F F 0.0171 0.0103 'International Tables Vol C Tables 4.2.6.8 and 6.1.1.4'
Si Si 0.0817 0.0704 'International Tables Vol C Tables 4.2.6.8 and 6.1.1.4'

loop_
_geom_angle_atom_site_label_1
_geom_angle_atom_site_label_2
_geom_angle_atom_site_label_3
_geom_angle
F1 Si1 C24 102.47(10)
F1 Si1 C25 102.67(9)
C24 Si1 C25 114.69(11)
F1 Si1 C1 103.85(8)
C24 Si1 C1 116.66(10)
C25 Si1 C1 113.92(10)
F1 Si1 H1 177.0(5)
C24 Si1 H1 75.3(5)
C25 Si1 H1 76.8(5)
C1 Si1 H1 79.0(5)
C17 O1 C18 118.64(15)
C8 C11 C23 111.69(17)
C8 C11 C12 110.94(16)
C23 C11 C12 110.56(16)
C8 C11 H1 110.0(10)
C23 C11 H1 108.0(10)
C12 C11 H1 105.5(10)
C17 C12 C13 117.29(18)
C17 C12 C11 121.37(17)
C13 C12 C11 121.34(18)
C8 C9 C10 115.77(19)
C8 C9 C1 126.39(18)
C10 C9 C1 117.84(18)
C7 C8 C9 120.42(19)
C7 C8 C11 115.02(18)
C9 C8 C11 124.56(19)
O1 C18 C23 122.62(17)
O1 C18 C19 115.46(18)
C23 C18 C19 121.92(19)
C2 C1 C9 117.22(19)
C2 C1 Si1 110.19(16)
C9 C1 Si1 132.55(15)
C15 C16 C17 119.60(19)
C15 C16 H16A 120.2
C17 C16 H16A 120.2
C18 C23 C22 116.96(18)
C18 C23 C11 121.59(18)
C22 C23 C11 121.43(18)
C1 C2 C3 123.9(2)
C1 C2 H2A 118.1
C3 C2 H2A 118.1
O1 C17 C16 115.58(17)
O1 C17 C12 122.76(17)
C16 C17 C12 121.66(19)
C8 C7 C6 122.9(2)
C8 C7 H7A 118.5
C6 C7 H7A 118.5
C5 C10 C4 118.6(2)
C5 C10 C9 121.0(2)
C4 C10 C9 120.4(2)
C20 C19 C18 119.5(2)
C20 C19 H19A 120.3
C18 C19 H19A 120.3
C3 C4 C10 121.2(2)
C3 C4 H4A 119.4
C10 C4 H4A 119.4
C6 C5 C10 121.0(2)
C6 C5 H5A 119.5
C10 C5 H5A 119.5
Si1 C25 H25A 109.5
Si1 C25 H25B 109.5
H25A C25 H25B 109.5
Si1 C25 H25C 109.5
H25A C25 H25C 109.5
H25B C25 H25C 109.5
C19 C20 C21 120.42(19)
C19 C20 H20A 119.8
C21 C20 H20A 119.8
C13 C14 C15 119.7(2)
C13 C14 H14A 120.2
C15 C14 H14A 120.2
C16 C15 C14 120.17(19)
C16 C15 H15A 119.9
C14 C15 H15A 119.9
C21 C22 C23 121.8(2)
C21 C22 H22A 119.1
C23 C22 H22A 119.1
C4 C3 C2 119.5(2)
C4 C3 H3A 120.3
C2 C3 H3A 120.3
C22 C21 C20 119.4(2)
C22 C21 H21A 120.3
C20 C21 H21A 120.3
C5 C6 C7 118.9(2)
C5 C6 H6A 120.5
C7 C6 H6A 120.5
C14 C13 C12 121.6(2)
C14 C13 H13A 119.2
C12 C13 H13A 119.2
Si1 C24 H24A 109.5
Si1 C24 H24B 109.5
H24A C24 H24B 109.5
Si1 C24 H24C 109.5
H24A C24 H24C 109.5
H24B C24 H24C 109.5

loop_
_geom_bond_atom_site_label_1
_geom_bond_atom_site_label_2
_geom_bond_distance
Si1 F1 1.6229(14)
Si1 C24 1.846(2)
Si1 C25 1.847(2)
Si1 C1 1.896(2)
Si1 H1 2.32(2)
O1 C17 1.382(2)
O1 C18 1.382(2)
C11 C8 1.519(3)
C11 C23 1.520(3)
C11 C12 1.524(3)
C11 H1 1.11(2)
C12 C17 1.388(3)
C12 C13 1.399(3)
C9 C8 1.437(3)
C9 C10 1.444(3)
C9 C1 1.447(3)
C8 C7 1.373(3)
C18 C23 1.388(3)
C18 C19 1.391(3)
C1 C2 1.395(3)
C16 C15 1.377(3)
C16 C17 1.388(3)
C16 H16A 0.9500
C23 C22 1.398(3)
C2 C3 1.400(3)
C2 H2A 0.9500
C7 C6 1.390(3)
C7 H7A 0.9500
C10 C5 1.413(3)
C10 C4 1.414(3)
C19 C20 1.371(3)
C19 H19A 0.9500
C4 C3 1.339(3)
C4 H4A 0.9500
C5 C6 1.363(3)
C5 H5A 0.9500
C25 H25A 0.9800
C25 H25B 0.9800
C25 H25C 0.9800
C20 C21 1.387(3)
C20 H20A 0.9500
C14 C13 1.380(3)
C14 C15 1.383(3)
C14 H14A 0.9500
C15 H15A 0.9500
C22 C21 1.382(3)
C22 H22A 0.9500
C3 H3A 0.9500
C21 H21A 0.9500
C6 H6A 0.9500
C13 H13A 0.9500
C24 H24A 0.9800
C24 H24B 0.9800
C24 H24C 0.9800
